data_7209151
loop_
_publ_author_name
'Zhang, Ming-Dao'
'Di, Chang-Miao'
'Qin, Ling'
'Yang, Qing-Xiang'
'Li, Yi-Zhi'
'Guo, Zi-Jian'
'Zheng, He-Gen'

_publ_section_title
;
 Chiral 3D/3D hetero-interpenetrating framework with six kinds of helices,
 3D polyrotaxane and 2D network via one-pot reaction
;
_journal_issue 2
_journal_name_full CrystEngComm
_journal_page_first 227
_journal_paper_doi 10.1039/c2ce26696b
_journal_volume 15
_journal_year 2013
_chemical_formula_moiety 'C61 H40 Cd2 N4 O12 S2'
_chemical_formula_sum 'C61 H40 Cd2 N4 O12 S2'
_chemical_formula_weight 1309.89
_chemical_name_systematic
;
?
;
_space_group_IT_number 2
_symmetry_cell_setting triclinic
_symmetry_space_group_name_Hall '-P 1'
_symmetry_space_group_name_H-M 'P -1'
_atom_sites_solution_hydrogens geom
_atom_sites_solution_primary direct
_atom_sites_solution_secondary difmap
_audit_creation_method SHELXL-97
_cell_angle_alpha 94.4070(10)
_cell_angle_beta 93.5910(10)
_cell_angle_gamma 95.0610(10)
_cell_formula_units_Z 2
_cell_length_a 12.5309(6)
_cell_length_b 12.9417(6)
_cell_length_c 18.3940(9)
_cell_measurement_reflns_used 9898
_cell_measurement_temperature 296(2)
_cell_measurement_theta_max 27.083
_cell_measurement_theta_min 2.382
_cell_volume 2955.3(2)
_computing_structure_refinement 'SHELXL-97 (Sheldrick, 1997)'
_computing_structure_solution 'SHELXS-97 (Sheldrick, 1990)'
_diffrn_ambient_temperature 296(2)
_diffrn_measured_fraction_theta_full 0.979
_diffrn_measured_fraction_theta_max 0.979
_diffrn_radiation_monochromator graphite
_diffrn_radiation_source 'fine-focus sealed tube'
_diffrn_radiation_type MoK\a
_diffrn_radiation_wavelength 0.71073
_diffrn_reflns_av_R_equivalents 0.0245
_diffrn_reflns_av_sigmaI/netI 0.0372
_diffrn_reflns_limit_h_max 16
_diffrn_reflns_limit_h_min -16
_diffrn_reflns_limit_k_max 16
_diffrn_reflns_limit_k_min -16
_diffrn_reflns_limit_l_max 23
_diffrn_reflns_limit_l_min -15
_diffrn_reflns_number 25797
_diffrn_reflns_theta_full 27.12
_diffrn_reflns_theta_max 27.12
_diffrn_reflns_theta_min 1.59
_exptl_absorpt_coefficient_mu 0.854
_exptl_absorpt_correction_T_max 0.829
_exptl_absorpt_correction_T_min 0.787
_exptl_absorpt_correction_type multi-scan
_exptl_crystal_colour yellow
_exptl_crystal_density_diffrn 1.472
_exptl_crystal_density_method 'not measured'
_exptl_crystal_description block
_exptl_crystal_F_000 1316
_exptl_crystal_size_max 0.28
_exptl_crystal_size_mid 0.24
_exptl_crystal_size_min 0.22
_platon_squeeze_details
;
;
_refine_diff_density_max 0.664
_refine_diff_density_min -0.901
_refine_diff_density_rms 0.133
_refine_ls_extinction_method none
_refine_ls_goodness_of_fit_ref 1.110
_refine_ls_hydrogen_treatment constr
_refine_ls_matrix_type full
_refine_ls_number_parameters 724
_refine_ls_number_reflns 12783
_refine_ls_number_restraints 0
_refine_ls_restrained_S_all 1.110
_refine_ls_R_factor_all 0.0421
_refine_ls_R_factor_gt 0.0356
_refine_ls_shift/su_max 0.003
_refine_ls_shift/su_mean 0.000
_refine_ls_structure_factor_coef Fsqd
_refine_ls_weighting_details 'calc w=1/[\s^2^(Fo^2^)+(0.0895P)^2^+0.0000P] where P=(Fo^2^+2Fc^2^)/3'
_refine_ls_weighting_scheme calc
_refine_ls_wR_factor_gt 0.1248
_refine_ls_wR_factor_ref 0.1365
_reflns_number_gt 10857
_reflns_number_total 12783
_reflns_threshold_expression >2sigma(I)
_cod_data_source_file c2ce26696b.txt
_cod_data_source_block zmd
_cod_depositor_comments
;
The following automatic conversions were performed:

'_symmetry_cell_setting' value 'Triclinic' changed to 'triclinic'
according to /home/saulius/struct/CIF-dictionaries/cif_core.dic
dictionary named 'cif_core.dic' version 2.4.2 from 2011-04-26.

Automatic conversion script
Id: cif_fix_values 1891 2012-01-12 08:04:46Z andrius 
;
_cod_original_sg_symbol_Hall -P_1
_cod_database_code 7209151

loop_
_symmetry_equiv_pos_as_xyz
'x, y, z'
'-x, -y, -z'

loop_
_atom_site_label
_atom_site_type_symbol
_atom_site_fract_x
_atom_site_fract_y
_atom_site_fract_z
_atom_site_U_iso_or_equiv
_atom_site_adp_type
_atom_site_occupancy
_atom_site_symmetry_multiplicity
_atom_site_calc_flag
_atom_site_refinement_flags
C1 C 0.5938(3) 0.7294(3) 0.2979(2) 0.0473(9) Uani 1 1 d .
H1 H 0.5829 0.7243 0.2472 0.057 Uiso 1 1 calc R
C2 C 0.5101(3) 0.6998(3) 0.33767(19) 0.0454(8) Uani 1 1 d .
H2 H 0.4443 0.6748 0.3136 0.054 Uiso 1 1 calc R
C3 C 0.5210(2) 0.7060(2) 0.41329(18) 0.0334(6) Uani 1 1 d .
C4 C 0.6215(3) 0.7470(3) 0.44423(19) 0.0430(8) Uani 1 1 d .
H4 H 0.6337 0.7559 0.4948 0.052 Uiso 1 1 calc R
C5 C 0.7013(3) 0.7741(3) 0.40138(19) 0.0394(7) Uani 1 1 d .
H5 H 0.7675 0.8003 0.4242 0.047 Uiso 1 1 calc R
C6 C 0.0812(3) 0.8243(3) 0.93152(19) 0.0395(8) Uani 1 1 d .
H6 H 0.0923 0.8959 0.9429 0.047 Uiso 1 1 calc R
C7 C 0.1065(3) 0.7833(3) 0.86373(19) 0.0419(8) Uani 1 1 d .
H7 H 0.1331 0.8272 0.8300 0.050 Uiso 1 1 calc R
C8 C 0.0922(3) 0.6755(2) 0.84594(17) 0.0320(6) Uani 1 1 d .
C9 C 0.0524(3) 0.6168(3) 0.89848(19) 0.0406(8) Uani 1 1 d .
H9 H 0.0418 0.5448 0.8896 0.049 Uiso 1 1 calc R
C10 C 0.0278(3) 0.6634(3) 0.96460(19) 0.0409(8) Uani 1 1 d .
H10 H 0.0004 0.6209 0.9989 0.049 Uiso 1 1 calc R
C11 C -0.1509(3) 0.0074(3) 0.3756(3) 0.0561(11) Uani 1 1 d .
H11 H -0.2246 -0.0100 0.3752 0.067 Uiso 1 1 calc R
C12 C -0.1058(3) 0.0940(3) 0.4196(2) 0.0557(11) Uani 1 1 d .
H12 H -0.1492 0.1338 0.4472 0.067 Uiso 1 1 calc R
C13 C 0.0041(3) 0.1213(3) 0.42255(19) 0.0381(7) Uani 1 1 d .
C14 C 0.0620(3) 0.0536(3) 0.3826(3) 0.0595(12) Uani 1 1 d .
H14 H 0.1365 0.0645 0.3847 0.071 Uiso 1 1 calc R
C15 C 0.0092(3) -0.0308(3) 0.3390(3) 0.0555(10) Uani 1 1 d .
H15 H 0.0506 -0.0741 0.3124 0.067 Uiso 1 1 calc R
C16 C 0.4333(3) 0.6652(3) 0.45673(18) 0.0343(7) Uani 1 1 d .
C17 C 0.3275(3) 0.6598(3) 0.43085(19) 0.0399(7) Uani 1 1 d .
H17 H 0.3091 0.6903 0.3882 0.048 Uiso 1 1 calc R
C18 C 0.2471(3) 0.6087(3) 0.46806(19) 0.0406(8) Uani 1 1 d .
H18 H 0.1758 0.6047 0.4499 0.049 Uiso 1 1 calc R
C19 C 0.2735(3) 0.5646(2) 0.53118(17) 0.0327(6) Uani 1 1 d .
C20 C 0.3784(3) 0.5741(3) 0.5597(2) 0.0469(9) Uani 1 1 d .
H20 H 0.3957 0.5469 0.6039 0.056 Uiso 1 1 calc R
C21 C 0.4579(3) 0.6239(3) 0.5229(2) 0.0458(9) Uani 1 1 d .
H21 H 0.5286 0.6301 0.5425 0.055 Uiso 1 1 calc R
C22 C 0.1191(3) 0.6312(2) 0.77335(16) 0.0312(6) Uani 1 1 d .
C23 C 0.0911(3) 0.6756(3) 0.71034(19) 0.0469(9) Uani 1 1 d .
H23 H 0.0549 0.7353 0.7134 0.056 Uiso 1 1 calc R
C24 C 0.1152(3) 0.6341(3) 0.64288(19) 0.0460(9) Uani 1 1 d .
H24 H 0.0966 0.6667 0.6012 0.055 Uiso 1 1 calc R
C25 C 0.1666(2) 0.5447(2) 0.63693(16) 0.0316(6) Uani 1 1 d .
C26 C 0.1945(3) 0.4970(2) 0.69900(18) 0.0364(7) Uani 1 1 d .
H26 H 0.2301 0.4369 0.6954 0.044 Uiso 1 1 calc R
C27 C 0.1691(3) 0.5391(3) 0.76709(17) 0.0388(7) Uani 1 1 d .
H27 H 0.1856 0.5055 0.8087 0.047 Uiso 1 1 calc R
C28 C 0.1462(2) 0.4091(2) 0.53255(17) 0.0318(6) Uani 1 1 d .
C29 C 0.1845(3) 0.3669(3) 0.46796(17) 0.0370(7) Uani 1 1 d .
H29 H 0.2413 0.4026 0.4474 0.044 Uiso 1 1 calc R
C30 C 0.1396(3) 0.2743(3) 0.43491(18) 0.0387(7) Uani 1 1 d .
H30 H 0.1663 0.2487 0.3917 0.046 Uiso 1 1 calc R
C31 C 0.0543(3) 0.2158(2) 0.46347(18) 0.0343(7) Uani 1 1 d .
C32 C 0.0182(3) 0.2574(3) 0.52805(19) 0.0384(7) Uani 1 1 d .
H32 H -0.0372 0.2207 0.5494 0.046 Uiso 1 1 calc R
C33 C 0.0628(3) 0.3531(3) 0.56203(18) 0.0368(7) Uani 1 1 d .
H33 H 0.0360 0.3795 0.6050 0.044 Uiso 1 1 calc R
C34 C 0.7697(2) 0.6632(2) 0.10425(16) 0.0298(6) Uani 1 1 d .
C35 C 0.7087(2) 0.5624(2) 0.07041(16) 0.0290(6) Uani 1 1 d .
C36 C 0.7456(3) 0.5072(2) 0.01146(18) 0.0363(7) Uani 1 1 d .
H36 H 0.8068 0.5335 -0.0095 0.044 Uiso 1 1 calc R
C37 C 0.6928(3) 0.4134(3) -0.01664(18) 0.0387(7) Uani 1 1 d .
H37 H 0.7200 0.3753 -0.0551 0.046 Uiso 1 1 calc R
C38 C 0.5991(2) 0.3759(2) 0.01239(17) 0.0321(6) Uani 1 1 d .
C39 C 0.5597(3) 0.4315(3) 0.0707(2) 0.0385(7) Uani 1 1 d .
H39 H 0.4963 0.4069 0.0898 0.046 Uiso 1 1 calc R
C40 C 0.6159(3) 0.5242(2) 0.10030(19) 0.0361(7) Uani 1 1 d .
H40 H 0.5910 0.5608 0.1404 0.043 Uiso 1 1 calc R
C41 C 0.7309(3) -0.0439(2) 0.16339(19) 0.0364(7) Uani 1 1 d .
C42 C 0.6731(3) 0.0242(3) 0.1141(2) 0.0372(7) Uani 1 1 d .
C43 C 0.6825(3) 0.0177(3) 0.0406(2) 0.0470(9) Uani 1 1 d .
H43 H 0.7189 -0.0349 0.0190 0.056 Uiso 1 1 calc R
C44 C 0.6388(3) 0.0881(3) -0.0022(2) 0.0459(8) Uani 1 1 d .
H44 H 0.6477 0.0844 -0.0521 0.055 Uiso 1 1 calc R
C45 C 0.5825(3) 0.1632(2) 0.02879(19) 0.0356(7) Uani 1 1 d .
C46 C 0.5652(4) 0.1657(3) 0.1022(2) 0.0683(14) Uani 1 1 d .
H46 H 0.5213 0.2129 0.1225 0.082 Uiso 1 1 calc R
C47 C 0.6122(4) 0.0992(4) 0.1446(2) 0.0690(14) Uani 1 1 d .
H47 H 0.6037 0.1037 0.1946 0.083 Uiso 1 1 calc R
C48 C 1.0295(3) 0.7247(2) 0.22243(19) 0.0382(7) Uani 1 1 d .
C49 C 1.1151(3) 0.6481(2) 0.23238(17) 0.0322(6) Uani 1 1 d .
C50 C 1.0959(2) 0.5647(2) 0.27457(17) 0.0325(6) Uani 1 1 d .
H50 H 1.0313 0.5561 0.2966 0.039 Uiso 1 1 calc R
C51 C 1.1696(3) 0.4962(2) 0.28396(18) 0.0338(7) Uani 1 1 d .
H51 H 1.1558 0.4404 0.3120 0.041 Uiso 1 1 calc R
C52 C 1.2671(2) 0.5097(2) 0.25111(17) 0.0309(6) Uani 1 1 d .
C53 C 1.2881(3) 0.5912(3) 0.20836(18) 0.0373(7) Uani 1 1 d .
H53 H 1.3527 0.5999 0.1863 0.045 Uiso 1 1 calc R
C54 C 1.2094(3) 0.6607(3) 0.19903(18) 0.0401(7) Uani 1 1 d .
H54 H 1.2215 0.7157 0.1700 0.048 Uiso 1 1 calc R
C55 C 1.1163(3) 0.0548(2) 0.08310(17) 0.0345(7) Uani 1 1 d .
C56 C 1.1828(3) 0.1420(2) 0.12821(17) 0.0334(6) Uani 1 1 d .
C57 C 1.1987(4) 0.1406(3) 0.2034(2) 0.0538(10) Uani 1 1 d .
H57 H 1.1702 0.0836 0.2262 0.065 Uiso 1 1 calc R
C58 C 1.2564(3) 0.2230(3) 0.2449(2) 0.0521(10) Uani 1 1 d .
H58 H 1.2674 0.2215 0.2952 0.063 Uiso 1 1 calc R
C59 C 1.2976(2) 0.3078(2) 0.21062(17) 0.0327(6) Uani 1 1 d .
C60 C 1.2844(3) 0.3090(3) 0.13531(19) 0.0393(7) Uani 1 1 d .
H60 H 1.3132 0.3656 0.1123 0.047 Uiso 1 1 calc R
C61 C 1.2283(3) 0.2256(3) 0.09506(17) 0.0371(7) Uani 1 1 d .
H61 H 1.2207 0.2255 0.0444 0.045 Uiso 1 1 calc R
Cd1 Cd 0.820554(16) 0.818822(15) 0.249684(11) 0.02778(8) Uani 1 1 d .
Cd2 Cd 0.955269(17) 0.851023(15) 0.077403(11) 0.02803(8) Uani 1 1 d .
N1 N 0.6912(2) 0.7656(2) 0.32835(15) 0.0339(6) Uani 1 1 d .
N2 N 0.0407(2) 0.7634(2) 0.98180(15) 0.0381(6) Uani 1 1 d .
N3 N -0.0934(2) -0.0524(2) 0.33349(18) 0.0432(7) Uani 1 1 d .
N4 N 0.1929(2) 0.5042(2) 0.56625(15) 0.0388(6) Uani 1 1 d .
O1 O 0.84282(19) 0.70307(17) 0.06913(13) 0.0402(5) Uani 1 1 d .
O2 O 0.7442(2) 0.69480(18) 0.16618(13) 0.0403(5) Uani 1 1 d .
O3 O 0.6921(2) -0.0641(2) 0.22121(15) 0.0512(7) Uani 1 1 d .
O4 O 0.81870(19) -0.07480(18) 0.14510(14) 0.0419(5) Uani 1 1 d .
O5 O 0.9572(2) 0.7227(2) 0.26599(15) 0.0493(6) Uani 1 1 d .
O6 O 1.0403(2) 0.7821(2) 0.17305(16) 0.057 Uani 1 1 d .
O7 O 1.0750(2) -0.01734(19) 0.11819(14) 0.0511(7) Uani 1 1 d .
O8 O 1.10845(19) 0.05808(17) 0.01521(12) 0.0365(5) Uani 1 1 d .
O9 O 0.41908(19) 0.26095(18) -0.01094(16) 0.0476(6) Uani 1 1 d .
O10 O 0.5593(2) 0.23866(18) -0.09827(13) 0.0489(6) Uani 1 1 d .
O11 O 1.3676(2) 0.3951(2) 0.33760(14) 0.0484(6) Uani 1 1 d .
O12 O 1.45658(19) 0.4533(2) 0.22894(16) 0.0518(7) Uani 1 1 d .
S1 S 1.36113(6) 0.41782(6) 0.26247(5) 0.03507(18) Uani 1 1 d .
S2 S 0.52972(7) 0.25771(6) -0.02467(5) 0.03565(18) Uani 1 1 d .

loop_
_atom_site_aniso_label
_atom_site_aniso_U_11
_atom_site_aniso_U_22
_atom_site_aniso_U_33
_atom_site_aniso_U_23
_atom_site_aniso_U_13
_atom_site_aniso_U_12
C1 0.045(2) 0.064(2) 0.0286(17) -0.0004(16) 0.0026(15) -0.0136(17)
C2 0.0373(18) 0.060(2) 0.0348(18) -0.0008(16) 0.0012(14) -0.0152(15)
C3 0.0290(15) 0.0378(16) 0.0335(16) 0.0053(13) 0.0051(12) -0.0010(12)
C4 0.0452(19) 0.055(2) 0.0271(16) 0.0042(15) 0.0001(14) -0.0018(16)
C5 0.0259(15) 0.052(2) 0.0388(18) 0.0070(15) -0.0022(13) -0.0051(13)
C6 0.0468(19) 0.0314(16) 0.0388(18) -0.0090(14) 0.0170(15) -0.0038(13)
C7 0.050(2) 0.0384(17) 0.0358(18) -0.0044(14) 0.0168(15) -0.0079(14)
C8 0.0372(16) 0.0294(15) 0.0289(15) -0.0028(12) 0.0061(12) 0.0025(12)
C9 0.056(2) 0.0308(16) 0.0355(17) -0.0017(13) 0.0140(15) 0.0049(14)
C10 0.060(2) 0.0321(16) 0.0336(17) 0.0044(13) 0.0172(15) 0.0078(14)
C11 0.046(2) 0.047(2) 0.071(3) -0.021(2) 0.0125(19) -0.0050(16)
C12 0.047(2) 0.051(2) 0.064(3) -0.0236(19) 0.0170(19) -0.0085(17)
C13 0.0425(18) 0.0362(17) 0.0342(17) -0.0024(14) 0.0010(14) 0.0010(13)
C14 0.0379(19) 0.055(2) 0.080(3) -0.028(2) 0.0028(19) -0.0008(16)
C15 0.044(2) 0.044(2) 0.074(3) -0.0242(19) 0.0040(19) 0.0029(16)
C16 0.0350(16) 0.0379(16) 0.0287(15) -0.0002(13) 0.0048(13) -0.0035(13)
C17 0.0349(17) 0.052(2) 0.0334(17) 0.0096(15) 0.0033(13) -0.0013(14)
C18 0.0351(17) 0.0480(19) 0.0377(18) 0.0039(15) 0.0046(14) -0.0038(14)
C19 0.0372(16) 0.0320(15) 0.0278(15) -0.0023(12) 0.0090(12) -0.0032(12)
C20 0.0442(19) 0.064(2) 0.0324(17) 0.0160(16) 0.0046(15) -0.0051(16)
C21 0.0361(18) 0.066(2) 0.0347(18) 0.0130(17) -0.0013(14) -0.0044(16)
C22 0.0399(16) 0.0271(14) 0.0261(14) -0.0020(12) 0.0058(12) 0.0016(12)
C23 0.075(3) 0.0344(17) 0.0351(18) 0.0045(14) 0.0122(17) 0.0219(16)
C24 0.072(2) 0.0402(18) 0.0297(17) 0.0081(14) 0.0116(16) 0.0185(17)
C25 0.0368(16) 0.0328(15) 0.0241(14) -0.0046(12) 0.0083(12) -0.0014(12)
C26 0.0479(18) 0.0294(15) 0.0330(16) -0.0026(13) 0.0082(14) 0.0104(13)
C27 0.0514(19) 0.0451(18) 0.0215(14) 0.0022(13) 0.0030(13) 0.0145(15)
C28 0.0370(16) 0.0313(15) 0.0261(15) -0.0031(12) 0.0061(12) 0.0000(12)
C29 0.0456(18) 0.0374(17) 0.0270(15) -0.0012(13) 0.0119(14) -0.0042(13)
C30 0.0427(18) 0.0444(18) 0.0272(15) -0.0079(14) 0.0079(13) 0.0005(14)
C31 0.0371(16) 0.0352(16) 0.0294(15) -0.0025(13) 0.0018(13) 0.0014(13)
C32 0.0417(18) 0.0365(17) 0.0351(17) -0.0026(14) 0.0092(14) -0.0066(13)
C33 0.0387(17) 0.0407(17) 0.0288(16) -0.0081(13) 0.0110(13) -0.0052(13)
C34 0.0332(15) 0.0293(14) 0.0266(14) 0.0038(12) -0.0003(12) 0.0020(11)
C35 0.0344(15) 0.0256(14) 0.0261(14) 0.0013(11) -0.0021(12) 0.0006(11)
C36 0.0433(18) 0.0321(15) 0.0332(16) 0.0023(13) 0.0094(14) -0.0033(13)
C37 0.0485(19) 0.0368(17) 0.0291(16) -0.0046(13) 0.0054(14) -0.0008(14)
C38 0.0378(16) 0.0247(14) 0.0330(16) 0.0035(12) -0.0034(13) 0.0014(12)
C39 0.0360(17) 0.0341(16) 0.0446(19) -0.0032(14) 0.0097(14) -0.0009(13)
C40 0.0400(17) 0.0301(15) 0.0370(17) -0.0042(13) 0.0078(14) -0.0007(12)
C41 0.0413(17) 0.0254(14) 0.0432(19) 0.0045(13) 0.0032(14) 0.0047(12)
C42 0.0370(17) 0.0320(16) 0.0446(19) 0.0071(14) 0.0074(14) 0.0071(13)
C43 0.055(2) 0.048(2) 0.0407(19) -0.0018(16) 0.0031(16) 0.0253(17)
C44 0.058(2) 0.046(2) 0.0354(18) 0.0006(15) 0.0018(16) 0.0180(16)
C45 0.0388(17) 0.0278(15) 0.0409(18) 0.0052(13) 0.0029(14) 0.0048(12)
C46 0.104(4) 0.062(3) 0.051(2) 0.021(2) 0.030(2) 0.051(3)
C47 0.104(4) 0.067(3) 0.049(2) 0.021(2) 0.028(2) 0.052(3)
C48 0.0435(18) 0.0284(15) 0.0400(18) 0.0014(13) -0.0137(15) 0.0016(13)
C49 0.0362(16) 0.0341(15) 0.0251(14) -0.0017(12) -0.0007(12) 0.0015(12)
C50 0.0352(16) 0.0335(15) 0.0300(15) 0.0034(12) 0.0085(12) 0.0040(12)
C51 0.0357(16) 0.0344(16) 0.0325(16) 0.0067(13) 0.0078(13) 0.0024(12)
C52 0.0313(15) 0.0330(15) 0.0272(15) -0.0035(12) 0.0022(12) 0.0021(11)
C53 0.0367(17) 0.0405(17) 0.0344(17) 0.0017(14) 0.0084(13) -0.0010(13)
C54 0.051(2) 0.0405(18) 0.0292(16) 0.0093(14) 0.0054(14) -0.0019(14)
C55 0.0385(16) 0.0328(16) 0.0311(16) 0.0039(13) 0.0010(13) -0.0036(12)
C56 0.0419(17) 0.0301(15) 0.0275(15) 0.0021(12) 0.0028(13) -0.0009(12)
C57 0.080(3) 0.046(2) 0.0314(18) 0.0072(16) 0.0016(18) -0.0194(19)
C58 0.075(3) 0.054(2) 0.0240(16) 0.0010(15) 0.0043(17) -0.0116(19)
C59 0.0313(15) 0.0347(16) 0.0310(16) -0.0031(13) 0.0017(12) 0.0030(12)
C60 0.0420(18) 0.0396(17) 0.0339(17) 0.0056(14) -0.0024(14) -0.0076(14)
C61 0.0392(17) 0.0462(18) 0.0233(14) 0.0044(13) -0.0019(13) -0.0096(14)
Cd1 0.03111(13) 0.02515(12) 0.02687(13) 0.00017(9) 0.00426(9) 0.00165(9)
Cd2 0.03600(14) 0.02474(12) 0.02322(12) 0.00156(8) 0.00646(9) -0.00071(9)
N1 0.0352(14) 0.0333(13) 0.0329(14) 0.0024(11) 0.0065(11) -0.0010(10)
N2 0.0407(15) 0.0406(15) 0.0321(14) -0.0064(12) 0.0107(12) 0.0006(11)
N3 0.0427(16) 0.0319(14) 0.0509(18) -0.0115(13) -0.0003(14) -0.0028(11)
N4 0.0471(16) 0.0404(15) 0.0261(13) -0.0069(11) 0.0141(12) -0.0106(12)
O1 0.0476(13) 0.0302(11) 0.0408(13) -0.0019(10) 0.0109(11) -0.0093(9)
O2 0.0501(14) 0.0380(12) 0.0297(12) -0.0057(10) 0.0047(10) -0.0077(10)
O3 0.0545(15) 0.0533(15) 0.0530(16) 0.0229(13) 0.0171(13) 0.0195(12)
O4 0.0463(13) 0.0356(12) 0.0459(14) 0.0056(10) 0.0053(11) 0.0128(10)
O5 0.0467(14) 0.0487(14) 0.0550(16) 0.0014(12) 0.0012(12) 0.0220(11)
O6 0.057 0.051 0.063 0.035 -0.017 0.000
O7 0.0706(18) 0.0391(13) 0.0390(14) 0.0105(11) -0.0040(13) -0.0222(12)
O8 0.0483(13) 0.0315(11) 0.0285(11) -0.0017(9) 0.0003(10) 0.0011(9)
O9 0.0397(13) 0.0335(12) 0.0676(18) 0.0054(12) -0.0091(12) 0.0011(10)
O10 0.0748(18) 0.0346(12) 0.0341(13) -0.0026(10) -0.0070(12) 0.0004(11)
O11 0.0478(14) 0.0589(16) 0.0355(13) -0.0097(12) -0.0130(11) 0.0123(12)
O12 0.0317(12) 0.0523(15) 0.0680(18) -0.0130(13) 0.0106(12) -0.0038(10)
S1 0.0281(4) 0.0400(4) 0.0349(4) -0.0088(3) -0.0015(3) 0.0035(3)
S2 0.0425(4) 0.0251(4) 0.0378(4) 0.0026(3) -0.0058(3) 0.0007(3)

loop_
_atom_type_symbol
_atom_type_description
_atom_type_scat_dispersion_real
_atom_type_scat_dispersion_imag
_atom_type_scat_source
C C 0.0033 0.0016 'International Tables Vol C Tables 4.2.6.8 and 6.1.1.4'
H H 0.0000 0.0000 'International Tables Vol C Tables 4.2.6.8 and 6.1.1.4'
N N 0.0061 0.0033 'International Tables Vol C Tables 4.2.6.8 and 6.1.1.4'
O O 0.0106 0.0060 'International Tables Vol C Tables 4.2.6.8 and 6.1.1.4'
S S 0.1246 0.1234 'International Tables Vol C Tables 4.2.6.8 and 6.1.1.4'
Cd Cd -0.8075 1.2024 'International Tables Vol C Tables 4.2.6.8 and 6.1.1.4'

loop_
_geom_angle_atom_site_label_1
_geom_angle_atom_site_label_2
_geom_angle_atom_site_label_3
_geom_angle
_geom_angle_site_symmetry_1
_geom_angle_site_symmetry_3
N1 C1 C2 123.0(3) . .
N1 C1 H1 118.5 . .
C2 C1 H1 118.5 . .
C1 C2 C3 121.3(3) . .
C1 C2 H2 119.4 . .
C3 C2 H2 119.4 . .
C2 C3 C4 115.1(3) . .
C2 C3 C16 121.5(3) . .
C4 C3 C16 123.3(3) . .
C5 C4 C3 120.5(3) . .
C5 C4 H4 119.7 . .
C3 C4 H4 119.7 . .
N1 C5 C4 124.2(3) . .
N1 C5 H5 117.9 . .
C4 C5 H5 117.9 . .
N2 C6 C7 122.0(3) . .
N2 C6 H6 119.0 . .
C7 C6 H6 119.0 . .
C6 C7 C8 119.9(3) . .
C6 C7 H7 120.0 . .
C8 C7 H7 120.0 . .
C9 C8 C7 116.2(3) . .
C9 C8 C22 123.7(3) . .
C7 C8 C22 120.1(3) . .
C8 C9 C10 120.6(3) . .
C8 C9 H9 119.7 . .
C10 C9 H9 119.7 . .
N2 C10 C9 123.8(3) . .
N2 C10 H10 118.1 . .
C9 C10 H10 118.1 . .
N3 C11 C12 123.1(4) . .
N3 C11 H11 118.5 . .
C12 C11 H11 118.5 . .
C13 C12 C11 120.2(4) . .
C13 C12 H12 119.9 . .
C11 C12 H12 119.9 . .
C14 C13 C12 115.2(3) . .
C14 C13 C31 122.5(3) . .
C12 C13 C31 122.3(3) . .
C13 C14 C15 120.4(3) . .
C13 C14 H14 119.8 . .
C15 C14 H14 119.8 . .
N3 C15 C14 124.0(4) . .
N3 C15 H15 118.0 . .
C14 C15 H15 118.0 . .
C17 C16 C21 118.5(3) . .
C17 C16 C3 121.5(3) . .
C21 C16 C3 119.9(3) . .
C16 C17 C18 120.6(3) . .
C16 C17 H17 119.7 . .
C18 C17 H17 119.7 . .
C19 C18 C17 120.0(3) . .
C19 C18 H18 120.0 . .
C17 C18 H18 120.0 . .
C18 C19 C20 120.1(3) . .
C18 C19 N4 120.3(3) . .
C20 C19 N4 119.6(3) . .
C19 C20 C21 120.0(3) . .
C19 C20 H20 120.0 . .
C21 C20 H20 120.0 . .
C20 C21 C16 120.8(3) . .
C20 C21 H21 119.6 . .
C16 C21 H21 119.6 . .
C23 C22 C27 118.0(3) . .
C23 C22 C8 121.6(3) . .
C27 C22 C8 120.3(3) . .
C22 C23 C24 121.8(3) . .
C22 C23 H23 119.1 . .
C24 C23 H23 119.1 . .
C25 C24 C23 120.2(3) . .
C25 C24 H24 119.9 . .
C23 C24 H24 119.9 . .
C24 C25 C26 119.7(3) . .
C24 C25 N4 119.2(3) . .
C26 C25 N4 121.1(3) . .
C25 C26 C27 119.8(3) . .
C25 C26 H26 120.1 . .
C27 C26 H26 120.1 . .
C26 C27 C22 120.6(3) . .
C26 C27 H27 119.7 . .
C22 C27 H27 119.7 . .
C33 C28 N4 121.6(3) . .
C33 C28 C29 118.0(3) . .
N4 C28 C29 120.4(3) . .
C30 C29 C28 120.7(3) . .
C30 C29 H29 119.6 . .
C28 C29 H29 119.6 . .
C29 C30 C31 122.6(3) . .
C29 C30 H30 118.7 . .
C31 C30 H30 118.7 . .
C32 C31 C30 116.2(3) . .
C32 C31 C13 123.7(3) . .
C30 C31 C13 119.9(3) . .
C31 C32 C33 121.7(3) . .
C31 C32 H32 119.1 . .
C33 C32 H32 119.1 . .
C28 C33 C32 120.8(3) . .
C28 C33 H33 119.6 . .
C32 C33 H33 119.6 . .
O2 C34 O1 126.9(3) . .
O2 C34 C35 115.9(3) . .
O1 C34 C35 117.1(3) . .
C36 C35 C40 119.5(3) . .
C36 C35 C34 121.0(3) . .
C40 C35 C34 119.5(3) . .
C37 C36 C35 120.7(3) . .
C37 C36 H36 119.7 . .
C35 C36 H36 119.7 . .
C36 C37 C38 119.9(3) . .
C36 C37 H37 120.0 . .
C38 C37 H37 120.0 . .
C37 C38 C39 120.1(3) . .
C37 C38 S2 120.1(2) . .
C39 C38 S2 119.8(2) . .
C38 C39 C40 119.4(3) . .
C38 C39 H39 120.3 . .
C40 C39 H39 120.3 . .
C35 C40 C39 120.3(3) . .
C35 C40 H40 119.8 . .
C39 C40 H40 119.8 . .
O3 C41 O4 122.6(3) . .
O3 C41 C42 118.6(3) . .
O4 C41 C42 118.7(3) . .
O3 C41 Cd1 59.62(18) . 1_545
O4 C41 Cd1 63.44(17) . 1_545
C42 C41 Cd1 174.8(2) . 1_545
C43 C42 C47 118.6(3) . .
C43 C42 C41 121.8(3) . .
C47 C42 C41 119.5(3) . .
C42 C43 C44 120.8(3) . .
C42 C43 H43 119.6 . .
C44 C43 H43 119.6 . .
C45 C44 C43 119.7(3) . .
C45 C44 H44 120.1 . .
C43 C44 H44 120.1 . .
C44 C45 C46 120.1(3) . .
C44 C45 S2 120.5(3) . .
C46 C45 S2 119.4(3) . .
C47 C46 C45 119.8(4) . .
C47 C46 H46 120.1 . .
C45 C46 H46 120.1 . .
C46 C47 C42 120.7(4) . .
C46 C47 H47 119.6 . .
C42 C47 H47 119.6 . .
O6 C48 O5 126.8(3) . .
O6 C48 C49 116.5(3) . .
O5 C48 C49 116.7(3) . .
C54 C49 C50 119.9(3) . .
C54 C49 C48 120.3(3) . .
C50 C49 C48 119.8(3) . .
C51 C50 C49 120.9(3) . .
C51 C50 H50 119.5 . .
C49 C50 H50 119.5 . .
C50 C51 C52 119.5(3) . .
C50 C51 H51 120.3 . .
C52 C51 H51 120.3 . .
C53 C52 C51 120.9(3) . .
C53 C52 S1 120.3(2) . .
C51 C52 S1 118.8(2) . .
C52 C53 C54 118.3(3) . .
C52 C53 H53 120.9 . .
C54 C53 H53 120.9 . .
C49 C54 C53 120.5(3) . .
C49 C54 H54 119.8 . .
C53 C54 H54 119.8 . .
O8 C55 O7 125.9(3) . .
O8 C55 C56 118.1(3) . .
O7 C55 C56 115.9(3) . .
C61 C56 C57 119.0(3) . .
C61 C56 C55 120.1(3) . .
C57 C56 C55 120.9(3) . .
C58 C57 C56 120.6(3) . .
C58 C57 H57 119.7 . .
C56 C57 H57 119.7 . .
C57 C58 C59 119.3(3) . .
C57 C58 H58 120.4 . .
C59 C58 H58 120.4 . .
C58 C59 C60 120.5(3) . .
C58 C59 S1 120.2(3) . .
C60 C59 S1 119.2(2) . .
C61 C60 C59 119.2(3) . .
C61 C60 H60 120.4 . .
C59 C60 H60 120.4 . .
C60 C61 C56 121.3(3) . .
C60 C61 H61 119.3 . .
C56 C61 H61 119.3 . .
O5 Cd1 O2 88.76(10) . .
O5 Cd1 N3 89.70(10) . 1_665
O2 Cd1 N3 177.45(10) . 1_665
O5 Cd1 N1 107.15(10) . .
O2 Cd1 N1 88.09(9) . .
N3 Cd1 N1 94.31(10) 1_665 .
O5 Cd1 O3 171.33(10) . 1_565
O2 Cd1 O3 92.80(10) . 1_565
N3 Cd1 O3 88.42(11) 1_665 1_565
N1 Cd1 O3 81.44(9) . 1_565
O5 Cd1 O4 117.90(9) . 1_565
O2 Cd1 O4 82.80(8) . 1_565
N3 Cd1 O4 96.13(10) 1_665 1_565
N1 Cd1 O4 133.66(9) . 1_565
O3 Cd1 O4 53.96(8) 1_565 1_565
O5 Cd1 C41 145.29(11) . 1_565
O2 Cd1 C41 85.68(9) . 1_565
N3 Cd1 C41 94.44(10) 1_665 1_565
N1 Cd1 C41 106.87(10) . 1_565
O3 Cd1 C41 26.70(9) 1_565 1_565
O4 Cd1 C41 27.39(9) 1_565 1_565
O7 Cd2 O1 163.29(9) 1_565 .
O7 Cd2 O6 79.03(9) 1_565 .
O1 Cd2 O6 85.32(9) . .
O7 Cd2 O8 91.75(8) 1_565 2_765
O1 Cd2 O8 103.99(8) . 2_765
O6 Cd2 O8 170.68(9) . 2_765
O7 Cd2 N2 103.62(10) 1_565 1_654
O1 Cd2 N2 84.11(9) . 1_654
O6 Cd2 N2 97.62(11) . 1_654
O8 Cd2 N2 83.11(9) 2_765 1_654
O7 Cd2 O4 91.33(10) 1_565 1_565
O1 Cd2 O4 84.71(8) . 1_565
O6 Cd2 O4 96.84(10) . 1_565
O8 Cd2 O4 84.65(8) 2_765 1_565
N2 Cd2 O4 160.91(9) 1_654 1_565
C5 N1 C1 115.8(3) . .
C5 N1 Cd1 126.9(2) . .
C1 N1 Cd1 117.1(2) . .
C10 N2 C6 117.4(3) . .
C10 N2 Cd2 124.5(2) . 1_456
C6 N2 Cd2 115.7(2) . 1_456
C15 N3 C11 117.0(3) . .
C15 N3 Cd1 122.7(2) . 1_445
C11 N3 Cd1 120.2(2) . 1_445
C28 N4 C25 122.8(3) . .
C28 N4 C19 120.2(2) . .
C25 N4 C19 116.9(2) . .
C34 O1 Cd2 137.8(2) . .
C34 O2 Cd1 132.3(2) . .
C41 O3 Cd1 93.7(2) . 1_545
C41 O4 Cd2 163.2(2) . 1_545
C41 O4 Cd1 89.2(2) . 1_545
Cd2 O4 Cd1 99.96(8) 1_545 1_545
C48 O5 Cd1 119.6(2) . .
C48 O6 Cd2 145.3(2) . .
C55 O7 Cd2 128.4(2) . 1_545
C55 O8 Cd2 144.0(2) . 2_765
O11 S1 O12 119.90(17) . .
O11 S1 C59 107.88(16) . .
O12 S1 C59 109.22(15) . .
O11 S1 C52 108.51(15) . .
O12 S1 C52 107.93(16) . .
C59 S1 C52 101.91(14) . .
O9 S2 O10 119.57(17) . .
O9 S2 C38 107.89(15) . .
O10 S2 C38 107.99(15) . .
O9 S2 C45 107.86(16) . .
O10 S2 C45 108.46(16) . .
C38 S2 C45 103.98(15) . .

loop_
_geom_bond_atom_site_label_1
_geom_bond_atom_site_label_2
_geom_bond_distance
_geom_bond_site_symmetry_2
C1 N1 1.341(4) .
C1 C2 1.360(5) .
C1 H1 0.9300 .
C2 C3 1.385(5) .
C2 H2 0.9300 .
C3 C4 1.392(5) .
C3 C16 1.483(4) .
C4 C5 1.350(5) .
C4 H4 0.9300 .
C5 N1 1.337(4) .
C5 H5 0.9300 .
C6 N2 1.354(4) .
C6 C7 1.384(5) .
C6 H6 0.9300 .
C7 C8 1.402(4) .
C7 H7 0.9300 .
C8 C9 1.366(4) .
C8 C22 1.483(4) .
C9 C10 1.380(5) .
C9 H9 0.9300 .
C10 N2 1.302(4) .
C10 H10 0.9300 .
C11 N3 1.339(5) .
C11 C12 1.387(5) .
C11 H11 0.9300 .
C12 C13 1.387(5) .
C12 H12 0.9300 .
C13 C14 1.383(5) .
C13 C31 1.456(4) .
C14 C15 1.394(5) .
C14 H14 0.9300 .
C15 N3 1.286(5) .
C15 H15 0.9300 .
C16 C17 1.374(4) .
C16 C21 1.394(5) .
C17 C18 1.400(5) .
C17 H17 0.9300 .
C18 C19 1.367(5) .
C18 H18 0.9300 .
C19 C20 1.376(5) .
C19 N4 1.437(4) .
C20 C21 1.380(5) .
C20 H20 0.9300 .
C21 H21 0.9300 .
C22 C23 1.372(5) .
C22 C27 1.395(4) .
C23 C24 1.375(5) .
C23 H23 0.9300 .
C24 C25 1.374(5) .
C24 H24 0.9300 .
C25 C26 1.380(4) .
C25 N4 1.433(4) .
C26 C27 1.394(4) .
C26 H26 0.9300 .
C27 H27 0.9300 .
C28 C33 1.382(4) .
C28 N4 1.397(4) .
C28 C29 1.399(4) .
C29 C30 1.360(4) .
C29 H29 0.9300 .
C30 C31 1.408(5) .
C30 H30 0.9300 .
C31 C32 1.385(5) .
C32 C33 1.398(4) .
C32 H32 0.9300 .
C33 H33 0.9300 .
C34 O2 1.251(4) .
C34 O1 1.251(4) .
C34 C35 1.520(4) .
C35 C36 1.379(4) .
C35 C40 1.386(4) .
C36 C37 1.378(4) .
C36 H36 0.9300 .
C37 C38 1.384(5) .
C37 H37 0.9300 .
C38 C39 1.386(5) .
C38 S2 1.758(3) .
C39 C40 1.392(4) .
C39 H39 0.9300 .
C40 H40 0.9300 .
C41 O3 1.233(4) .
C41 O4 1.260(4) .
C41 C42 1.507(5) .
C41 Cd1 2.739(3) 1_545
C42 C43 1.362(5) .
C42 C47 1.393(5) .
C43 C44 1.376(5) .
C43 H43 0.9300 .
C44 C45 1.362(5) .
C44 H44 0.9300 .
C45 C46 1.380(5) .
C45 S2 1.774(3) .
C46 C47 1.353(6) .
C46 H46 0.9300 .
C47 H47 0.9300 .
C48 O6 1.224(4) .
C48 O5 1.247(4) .
C48 C49 1.536(4) .
C49 C54 1.368(5) .
C49 C50 1.389(4) .
C50 C51 1.348(4) .
C50 H50 0.9300 .
C51 C52 1.400(4) .
C51 H51 0.9300 .
C52 C53 1.380(4) .
C52 S1 1.761(3) .
C53 C54 1.403(5) .
C53 H53 0.9300 .
C54 H54 0.9300 .
C55 O8 1.251(4) .
C55 O7 1.266(4) .
C55 C56 1.504(4) .
C56 C61 1.379(4) .
C56 C57 1.387(5) .
C57 C58 1.384(5) .
C57 H57 0.9300 .
C58 C59 1.384(5) .
C58 H58 0.9300 .
C59 C60 1.386(4) .
C59 S1 1.751(3) .
C60 C61 1.374(4) .
C60 H60 0.9300 .
C61 H61 0.9300 .
Cd1 O5 2.222(2) .
Cd1 O2 2.240(2) .
Cd1 N3 2.323(3) 1_665
Cd1 N1 2.334(3) .
Cd1 O3 2.368(2) 1_565
Cd1 O4 2.450(2) 1_565
Cd1 C41 2.739(3) 1_565
Cd2 O7 2.220(2) 1_565
Cd2 O1 2.264(2) .
Cd2 O6 2.280(2) .
Cd2 O8 2.286(2) 2_765
Cd2 N2 2.380(3) 1_654
Cd2 O4 2.403(2) 1_565
N2 Cd2 2.380(3) 1_456
N3 Cd1 2.323(3) 1_445
O3 Cd1 2.368(2) 1_545
O4 Cd2 2.403(2) 1_545
O4 Cd1 2.450(2) 1_545
O7 Cd2 2.220(2) 1_545
O8 Cd2 2.286(2) 2_765
O9 S2 1.428(3) .
O10 S2 1.435(3) .
O11 S1 1.434(3) .
O12 S1 1.436(3) .

loop_
_platon_squeeze_void_nr
_platon_squeeze_void_average_x
_platon_squeeze_void_average_y
_platon_squeeze_void_average_z
_platon_squeeze_void_volume
_platon_squeeze_void_count_electrons
_platon_squeeze_void_content
1 0.500 1.000 0.500 525 114 ' '
